data_2013974
loop_
_publ_author_name
'Barich, Dewey H.'
'Zell, Mark T.'
'Powell, Douglas R.'
'Munson, Eric J.'

_publ_section_title
;
 2,4-Dimethoxybenzoic acid and 2,5-dimethoxybenzoic acid
;
_journal_issue 4
_journal_name_full 'Acta Crystallographica Section C'
_journal_page_first o261
_journal_page_last o262
_journal_paper_doi 10.1107/S0108270104003063
_journal_volume 60
_journal_year 2004
_chemical_formula_iupac 'C9 H10 O4'
_chemical_formula_moiety 'C9 H10 O4'
_chemical_formula_sum 'C9 H10 O4'
_chemical_formula_weight 182.17
_chemical_name_systematic '2,4-dimethoxybenzoic acid'
_space_group_IT_number 2
_symmetry_cell_setting triclinic
_symmetry_space_group_name_Hall '-P 1'
_symmetry_space_group_name_H-M 'P -1'
_atom_sites_solution_hydrogens geom
_atom_sites_solution_primary direct
_atom_sites_solution_secondary difmap
_audit_creation_method SHELXL-97
_cell_angle_alpha 94.995(4)
_cell_angle_beta 95.894(4)
_cell_angle_gamma 96.759(4)
_cell_formula_units_Z 2
_cell_length_a 6.7602(13)
_cell_length_b 7.7124(15)
_cell_length_c 8.0237(15)
_cell_measurement_reflns_used 1306
_cell_measurement_temperature 100(2)
_cell_measurement_theta_max 26.00
_cell_measurement_theta_min 2.56
_cell_volume 411.14(14)
_computing_cell_refinement SMART
_computing_data_collection 'SMART (Bruker, 1998)'
_computing_data_reduction 'SAINT (Bruker, 1998)'
_computing_molecular_graphics 'SHELXTL (Sheldrick, 1997)'
_computing_publication_material SHELXTL
_computing_structure_refinement 'SHELXL97 (Sheldrick, 1997)'
_computing_structure_solution 'SHELXS97 (Sheldrick, 1990)'
_diffrn_ambient_temperature 100(2)
_diffrn_measured_fraction_theta_full 0.964
_diffrn_measured_fraction_theta_max 0.964
_diffrn_measurement_device_type 'Bruker SMART APEX'
_diffrn_measurement_method '\w scan'
_diffrn_radiation_monochromator graphite
_diffrn_radiation_source 'fine-focus sealed tube'
_diffrn_radiation_type MoK\a
_diffrn_radiation_wavelength 0.71073
_diffrn_reflns_av_R_equivalents 0.0118
_diffrn_reflns_av_sigmaI/netI 0.0241
_diffrn_reflns_limit_h_max 8
_diffrn_reflns_limit_h_min -7
_diffrn_reflns_limit_k_max 9
_diffrn_reflns_limit_k_min -9
_diffrn_reflns_limit_l_max 7
_diffrn_reflns_limit_l_min -9
_diffrn_reflns_number 2584
_diffrn_reflns_theta_full 25.99
_diffrn_reflns_theta_max 25.99
_diffrn_reflns_theta_min 2.56
_diffrn_standards_decay_% <2
_diffrn_standards_number 0
_exptl_absorpt_coefficient_mu 0.117
_exptl_absorpt_correction_T_max 0.9954
_exptl_absorpt_correction_T_min 0.9748
_exptl_absorpt_correction_type multi-scan
_exptl_absorpt_process_details '(SADABS; Sheldrick, 2000)'
_exptl_crystal_colour colorless
_exptl_crystal_density_diffrn 1.472
_exptl_crystal_density_method 'not measured'
_exptl_crystal_description block
_exptl_crystal_F_000 192
_exptl_crystal_size_max 0.22
_exptl_crystal_size_mid 0.17
_exptl_crystal_size_min 0.04
_refine_diff_density_max 0.373
_refine_diff_density_min -0.426
_refine_ls_extinction_method none
_refine_ls_goodness_of_fit_ref 1.041
_refine_ls_hydrogen_treatment mixed
_refine_ls_matrix_type full
_refine_ls_number_parameters 121
_refine_ls_number_reflns 1563
_refine_ls_number_restraints 0
_refine_ls_restrained_S_all 1.041
_refine_ls_R_factor_all 0.0554
_refine_ls_R_factor_gt 0.0465
_refine_ls_shift/su_max 0.001
_refine_ls_shift/su_mean 0.000
_refine_ls_structure_factor_coef Fsqd
_refine_ls_weighting_details 'calc w=1/[\s^2^(Fo^2^)+(0.1P)^2^] where P=(Fo^2^+2Fc^2^)/3'
_refine_ls_weighting_scheme calc
_refine_ls_wR_factor_gt 0.1278
_refine_ls_wR_factor_ref 0.1355
_reflns_number_gt 1298
_reflns_number_total 1563
_reflns_threshold_expression I>2\s(I)
_cod_data_source_file fr1460.cif
_cod_data_source_block I
_cod_database_code 2013974
_cod_database_fobs_code 2013974

loop_
_symmetry_equiv_pos_as_xyz
'x, y, z'
'-x, -y, -z'

loop_
_atom_site_label
_atom_site_fract_x
_atom_site_fract_y
_atom_site_fract_z
_atom_site_U_iso_or_equiv
_atom_site_adp_type
_atom_site_calc_flag
_atom_site_refinement_flags
_atom_site_occupancy
_atom_site_disorder_assembly
_atom_site_disorder_group
_atom_site_type_symbol
O1 -0.32568(15) 0.66932(14) 0.49547(14) 0.0201(3) Uani d . 1 . . O
O2 -0.31184(16) 0.44318(14) 0.65036(15) 0.0220(3) Uani d . 1 . . O
H2 -0.440(3) 0.413(2) 0.599(3) 0.026 Uiso d . 1 . . H
O3 0.03560(16) 0.40777(14) 0.81414(15) 0.0197(3) Uani d . 1 . . O
O4 0.56153(16) 0.87315(14) 0.83949(15) 0.0207(3) Uani d . 1 . . O
C1 -0.0226(2) 0.65497(19) 0.66673(19) 0.0167(4) Uani d . 1 . . C
C2 0.1060(2) 0.5678(2) 0.7711(2) 0.0163(4) Uani d . 1 . . C
C3 0.3004(2) 0.6476(2) 0.8251(2) 0.0174(4) Uani d . 1 . . C
H3 0.3875 0.5895 0.8953 0.021 Uiso calc R 1 . . H
C4 0.3688(2) 0.8112(2) 0.7776(2) 0.0181(4) Uani d . 1 . . C
C5 0.2451(2) 0.8997(2) 0.6758(2) 0.0190(4) Uani d . 1 . . C
H5 0.2908 1.0121 0.6442 0.023 Uiso calc R 1 . . H
C6 0.0522(2) 0.8185(2) 0.6218(2) 0.0184(4) Uani d . 1 . . C
H6 -0.0332 0.8772 0.5507 0.022 Uiso calc R 1 . . H
C7 -0.2321(2) 0.58778(19) 0.5979(2) 0.0159(4) Uani d . 1 . . C
C8 0.1728(2) 0.3211(2) 0.9146(2) 0.0216(4) Uani d . 1 . . C
H8A 0.1061 0.2069 0.9366 0.032 Uiso d R 1 . . H
H8B 0.2171 0.3931 1.0217 0.032 Uiso d R 1 . . H
H8C 0.2891 0.3039 0.8545 0.032 Uiso d R 1 . . H
C9 0.6450(2) 1.0374(2) 0.7891(2) 0.0232(4) Uani d . 1 . . C
H9A 0.7859 1.0639 0.8367 0.035 Uiso d R 1 . . H
H9B 0.5701 1.1306 0.8303 0.035 Uiso d R 1 . . H
H9C 0.6360 1.0301 0.6660 0.035 Uiso d R 1 . . H

loop_
_atom_site_aniso_label
_atom_site_aniso_U_11
_atom_site_aniso_U_22
_atom_site_aniso_U_33
_atom_site_aniso_U_12
_atom_site_aniso_U_13
_atom_site_aniso_U_23
O1 0.0118(6) 0.0220(6) 0.0238(7) -0.0025(4) -0.0067(5) 0.0046(5)
O2 0.0113(6) 0.0226(6) 0.0289(7) -0.0062(4) -0.0072(5) 0.0078(5)
O3 0.0127(6) 0.0180(5) 0.0262(7) -0.0032(4) -0.0067(5) 0.0073(5)
O4 0.0098(6) 0.0218(6) 0.0269(7) -0.0061(4) -0.0072(5) 0.0036(5)
C1 0.0103(8) 0.0202(8) 0.0174(9) -0.0018(6) -0.0031(6) 0.0004(6)
C2 0.0124(7) 0.0173(8) 0.0174(9) -0.0026(6) -0.0010(6) 0.0013(6)
C3 0.0112(8) 0.0205(8) 0.0188(9) 0.0002(6) -0.0054(6) 0.0029(6)
C4 0.0106(8) 0.0221(8) 0.0189(9) -0.0028(6) -0.0026(6) -0.0022(6)
C5 0.0138(8) 0.0174(7) 0.0235(9) -0.0042(6) -0.0038(6) 0.0045(6)
C6 0.0134(8) 0.0200(8) 0.0202(9) -0.0006(6) -0.0045(6) 0.0037(6)
C7 0.0117(8) 0.0178(7) 0.0166(8) 0.0002(6) -0.0030(6) 0.0003(6)
C8 0.0151(8) 0.0209(8) 0.0272(9) -0.0013(6) -0.0055(7) 0.0073(6)
C9 0.0128(8) 0.0235(8) 0.0298(10) -0.0073(6) -0.0037(7) 0.0033(7)

loop_
_atom_type_symbol
_atom_type_description
_atom_type_scat_dispersion_real
_atom_type_scat_dispersion_imag
_atom_type_scat_source
C C 0.0033 0.0016 'International Tables Vol C Tables 4.2.6.8 and 6.1.1.4'
H H 0.0000 0.0000 'International Tables Vol C Tables 4.2.6.8 and 6.1.1.4'
O O 0.0106 0.0060 'International Tables Vol C Tables 4.2.6.8 and 6.1.1.4'

loop_
_geom_angle_atom_site_label_1
_geom_angle_atom_site_label_2
_geom_angle_atom_site_label_3
_geom_angle
C7 O2 H2 109.7(12)
C2 O3 C8 116.76(12)
C4 O4 C9 117.53(12)
C6 C1 C2 117.98(14)
C6 C1 C7 116.10(14)
C2 C1 C7 125.91(14)
O3 C2 C3 122.24(14)
O3 C2 C1 118.51(13)
C3 C2 C1 119.25(13)
C4 C3 C2 120.89(14)
C4 C3 H3 119.6
C2 C3 H3 119.6
O4 C4 C5 124.54(14)
O4 C4 C3 114.54(13)
C5 C4 C3 120.92(14)
C4 C5 C6 117.71(14)
C4 C5 H5 121.1
C6 C5 H5 121.1
C5 C6 C1 123.24(14)
C5 C6 H6 118.4
C1 C6 H6 118.4
O1 C7 O2 122.48(13)
O1 C7 C1 120.21(14)
O2 C7 C1 117.31(13)
O3 C8 H8A 109.5
O3 C8 H8B 109.5
H8A C8 H8B 109.5
O3 C8 H8C 109.5
H8A C8 H8C 109.5
H8B C8 H8C 109.5
O4 C9 H9A 109.5
O4 C9 H9B 109.5
H9A C9 H9B 109.5
O4 C9 H9C 109.5
H9A C9 H9C 109.5
H9B C9 H9C 109.5

loop_
_geom_bond_atom_site_label_1
_geom_bond_atom_site_label_2
_geom_bond_site_symmetry_2
_geom_bond_distance
_geom_bond_publ_flag
O1 C7 . 1.2441(18) ?
O2 C7 . 1.3031(19) ?
O2 H2 . 0.91(2) ?
O3 C2 . 1.3560(18) ?
O3 C8 . 1.429(2) ?
O4 C4 . 1.3607(18) ?
O4 C9 . 1.4332(19) ?
C1 C6 . 1.394(2) ?
C1 C2 . 1.412(2) ?
C1 C7 . 1.482(2) ?
C2 C3 . 1.393(2) ?
C3 C4 . 1.390(2) ?
C3 H3 . 0.9500 ?
C4 C5 . 1.387(2) ?
C5 C6 . 1.387(2) ?
C5 H5 . 0.9500 ?
C6 H6 . 0.9500 ?
C8 H8A . 0.9800 ?
C8 H8B . 0.9800 ?
C8 H8C . 0.9800 ?
C9 H9A . 0.9800 ?
C9 H9B . 0.9800 ?
C9 H9C . 0.9800 ?

loop_
_geom_hbond_atom_site_label_D
_geom_hbond_atom_site_label_H
_geom_hbond_atom_site_label_A
_geom_hbond_site_symmetry_A
_geom_hbond_distance_DH
_geom_hbond_distance_HA
_geom_hbond_distance_DA
_geom_hbond_angle_DHA
O2 H2 O1 2_466 0.91(2) 1.71(2) 2.6192(15) 172.7(18)

loop_
_geom_torsion_atom_site_label_1
_geom_torsion_atom_site_label_2
_geom_torsion_atom_site_label_3
_geom_torsion_atom_site_label_4
_geom_torsion
C8 O3 C2 C3 -1.7(2)
C8 O3 C2 C1 177.73(14)
C6 C1 C2 O3 -179.31(14)
C7 C1 C2 O3 0.1(3)
C6 C1 C2 C3 0.2(2)
C7 C1 C2 C3 179.57(14)
O3 C2 C3 C4 179.45(14)
C1 C2 C3 C4 0.0(2)
C9 O4 C4 C5 -3.2(2)
C9 O4 C4 C3 177.13(13)
C2 C3 C4 O4 -179.99(13)
C2 C3 C4 C5 0.3(3)
O4 C4 C5 C6 179.60(15)
C3 C4 C5 C6 -0.7(2)
C4 C5 C6 C1 0.9(3)
C2 C1 C6 C5 -0.6(3)
C7 C1 C6 C5 179.91(15)
C6 C1 C7 O1 5.6(2)
C2 C1 C7 O1 -173.80(14)
C6 C1 C7 O2 -173.78(13)
C2 C1 C7 O2 6.8(2)

loop_
_cod_related_entry_id
_cod_related_entry_database
_cod_related_entry_code
1 ChemSpider 6785
